data_2236530
loop_
_publ_author_name
'Yu, Gang'

_publ_section_title
;
 2,6-Diaminopyridinium dihydrogen phosphate
;
_journal_coeditor_code PK2425
_journal_issue 9
_journal_name_full 'Acta Crystallographica Section E'
_journal_page_first o2751
_journal_paper_doi 10.1107/S1600536812035489
_journal_volume 68
_journal_year 2012
_chemical_formula_iupac 'C5 H8 N3 +, H2 O4 P -'
_chemical_formula_moiety 'C5 H8 N3 +, H2 O4 P -'
_chemical_formula_sum 'C5 H10 N3 O4 P'
_chemical_formula_weight 207.13
_chemical_melting_point 396
_chemical_name_systematic
;
2,6-Diaminopyridinium dihydrogen phosphate
;
_space_group_IT_number 2
_symmetry_cell_setting triclinic
_symmetry_space_group_name_Hall '-P 1'
_symmetry_space_group_name_H-M 'P -1'
_atom_sites_solution_hydrogens geom
_atom_sites_solution_primary direct
_atom_sites_solution_secondary difmap
_audit_creation_method SHELXL-97
_cell_angle_alpha 70.811(10)
_cell_angle_beta 74.980(14)
_cell_angle_gamma 84.883(15)
_cell_formula_units_Z 2
_cell_length_a 7.4821(4)
_cell_length_b 8.1110(2)
_cell_length_c 8.17900(10)
_cell_measurement_reflns_used 1340
_cell_measurement_temperature 153(2)
_cell_measurement_theta_max 27.4856
_cell_measurement_theta_min 2.7193
_cell_volume 452.76(5)
_computing_cell_refinement 'CrystalClear (Rigaku, 2005)'
_computing_data_collection 'CrystalClear (Rigaku, 2005)'
_computing_data_reduction 'CrystalClear (Rigaku, 2005)'
_computing_molecular_graphics 'SHELXTL (Sheldrick, 2008)'
_computing_publication_material 'publCIF (Westrip, 2010)'
_computing_structure_refinement 'SHELXL97 (Sheldrick, 2008)'
_computing_structure_solution 'SHELXS97 (Sheldrick, 2008)'
_diffrn_ambient_temperature 153(2)
_diffrn_measured_fraction_theta_full 0.985
_diffrn_measured_fraction_theta_max 0.985
_diffrn_measurement_device_type 'Rigaku Mercury CCD diffractometer'
_diffrn_measurement_method '\w and \f scans'
_diffrn_radiation_monochromator graphite
_diffrn_radiation_source 'fine-focus sealed tube'
_diffrn_radiation_type MoK\a
_diffrn_radiation_wavelength 0.71073
_diffrn_reflns_av_R_equivalents 0.0129
_diffrn_reflns_av_sigmaI/netI 0.0144
_diffrn_reflns_limit_h_max 8
_diffrn_reflns_limit_h_min -9
_diffrn_reflns_limit_k_max 10
_diffrn_reflns_limit_k_min -10
_diffrn_reflns_limit_l_max 10
_diffrn_reflns_limit_l_min -10
_diffrn_reflns_number 5434
_diffrn_reflns_theta_full 27.49
_diffrn_reflns_theta_max 27.49
_diffrn_reflns_theta_min 2.72
_diffrn_standards_number 0
_exptl_absorpt_coefficient_mu 0.293
_exptl_absorpt_correction_T_max 0.944
_exptl_absorpt_correction_T_min 0.868
_exptl_absorpt_correction_type multi-scan
_exptl_absorpt_process_details '(CrystalClear; Rigaku, 2005)'
_exptl_crystal_colour yellow
_exptl_crystal_density_diffrn 1.519
_exptl_crystal_density_method 'not measured'
_exptl_crystal_description block
_exptl_crystal_F_000 216
_exptl_crystal_size_max 0.50
_exptl_crystal_size_mid 0.30
_exptl_crystal_size_min 0.20
_refine_diff_density_max 0.296
_refine_diff_density_min -0.329
_refine_ls_extinction_method none
_refine_ls_goodness_of_fit_ref 1.173
_refine_ls_hydrogen_treatment mixed
_refine_ls_matrix_type full
_refine_ls_number_parameters 133
_refine_ls_number_reflns 2057
_refine_ls_number_restraints 4
_refine_ls_restrained_S_all 1.173
_refine_ls_R_factor_all 0.0353
_refine_ls_R_factor_gt 0.0336
_refine_ls_shift/su_max 0.000
_refine_ls_shift/su_mean 0.000
_refine_ls_structure_factor_coef Fsqd
_refine_ls_weighting_details 'calc w=1/[\s^2^(Fo^2^)+(0.0388P)^2^+0.1286P] where P=(Fo^2^+2Fc^2^)/3'
_refine_ls_weighting_scheme calc
_refine_ls_wR_factor_gt 0.0885
_refine_ls_wR_factor_ref 0.0897
_reflns_number_gt 1938
_reflns_number_total 2057
_reflns_threshold_expression >\s(I)
_cod_data_source_file pk2425.cif
_cod_data_source_block I
_cod_original_cell_volume 452.77(3)
_cod_database_code 2236530
_cod_database_fobs_code 2236530

loop_
_symmetry_equiv_pos_as_xyz
'x, y, z'
'-x, -y, -z'

loop_
_atom_site_type_symbol
_atom_site_label
_atom_site_fract_x
_atom_site_fract_y
_atom_site_fract_z
_atom_site_U_iso_or_equiv
_atom_site_adp_type
_atom_site_calc_flag
_atom_site_refinement_flags
_atom_site_occupancy
_atom_site_symmetry_multiplicity
N N1 1.09610(18) -0.12682(15) 0.27998(16) 0.0371(3) Uani d . 1 1
H H1 1.1789 -0.2047 0.3065 0.044 Uiso calc R 1 1
N N2 1.2828(3) 0.0630(2) 0.3140(3) 0.0656(5) Uani d D 1 1
H H1N2 1.294(3) 0.166(3) 0.304(3) 0.079 Uiso d D 1 1
H H2N2 1.350(3) -0.023(3) 0.354(3) 0.079 Uiso d D 1 1
N N3 0.9398(2) -0.34142(19) 0.2483(2) 0.0494(4) Uani d D 1 1
H H1N3 1.044(3) -0.400(3) 0.241(3) 0.059 Uiso d D 1 1
H H2N3 0.852(3) -0.368(3) 0.213(3) 0.059 Uiso d D 1 1
C C1 1.1233(2) 0.0373(2) 0.2779(2) 0.0457(4) Uani d . 1 1
C C2 0.9892(3) 0.1617(2) 0.2384(3) 0.0615(5) Uani d . 1 1
H H3C 1.0028 0.2753 0.2361 0.074 Uiso calc R 1 1
C C3 0.8346(3) 0.1145(2) 0.2023(3) 0.0626(5) Uani d . 1 1
H H4A 0.7440 0.1984 0.1763 0.075 Uiso calc R 1 1
C C4 0.8092(2) -0.0517(2) 0.2035(2) 0.0502(4) Uani d . 1 1
H H5A 0.7037 -0.0804 0.1788 0.060 Uiso calc R 1 1
C C5 0.9458(2) -0.17538(19) 0.2426(2) 0.0376(3) Uani d . 1 1
P P1 0.44212(5) -0.47555(5) 0.25676(5) 0.03232(13) Uani d . 1 1
O O1 0.46973(19) -0.65793(14) 0.39139(15) 0.0485(3) Uani d . 1 1
H H1A 0.5193 -0.6456 0.4650 0.073 Uiso calc R 1 1
O O2 0.39135(16) -0.34140(14) 0.35200(15) 0.0439(3) Uani d . 1 1
O O3 0.63300(16) -0.4229(2) 0.12119(16) 0.0564(4) Uani d . 1 1
H H3 0.6390 -0.4552 0.0348 0.085 Uiso calc R 1 1
O O4 0.30132(14) -0.50108(16) 0.16548(15) 0.0451(3) Uani d . 1 1

loop_
_atom_site_aniso_label
_atom_site_aniso_U_11
_atom_site_aniso_U_22
_atom_site_aniso_U_33
_atom_site_aniso_U_12
_atom_site_aniso_U_13
_atom_site_aniso_U_23
N1 0.0417(7) 0.0296(6) 0.0424(6) -0.0011(5) -0.0130(5) -0.0124(5)
N2 0.0784(12) 0.0459(9) 0.0813(12) -0.0211(8) -0.0222(10) -0.0242(9)
N3 0.0382(7) 0.0458(8) 0.0771(10) 0.0003(6) -0.0228(7) -0.0301(7)
C1 0.0575(10) 0.0331(7) 0.0434(8) -0.0106(6) -0.0015(7) -0.0140(6)
C2 0.0734(13) 0.0313(8) 0.0683(12) 0.0015(8) 0.0017(10) -0.0158(8)
C3 0.0571(11) 0.0464(9) 0.0668(12) 0.0172(8) -0.0012(9) -0.0102(8)
C4 0.0384(8) 0.0548(10) 0.0524(9) 0.0092(7) -0.0097(7) -0.0140(8)
C5 0.0348(7) 0.0401(7) 0.0380(7) -0.0006(6) -0.0072(6) -0.0138(6)
P1 0.0338(2) 0.0371(2) 0.0335(2) -0.00135(14) -0.01388(14) -0.01632(15)
O1 0.0767(8) 0.0343(5) 0.0468(6) 0.0030(5) -0.0286(6) -0.0196(5)
O2 0.0588(7) 0.0381(5) 0.0482(6) 0.0114(5) -0.0289(5) -0.0223(5)
O3 0.0419(6) 0.0955(10) 0.0429(6) -0.0273(6) -0.0061(5) -0.0329(7)
O4 0.0328(5) 0.0688(7) 0.0477(6) -0.0014(5) -0.0154(5) -0.0322(6)

loop_
_atom_type_symbol
_atom_type_description
_atom_type_scat_dispersion_real
_atom_type_scat_dispersion_imag
_atom_type_scat_source
C C 0.0033 0.0016 'International Tables Vol C Tables 4.2.6.8 and 6.1.1.4'
H H 0.0000 0.0000 'International Tables Vol C Tables 4.2.6.8 and 6.1.1.4'
N N 0.0061 0.0033 'International Tables Vol C Tables 4.2.6.8 and 6.1.1.4'
O O 0.0106 0.0060 'International Tables Vol C Tables 4.2.6.8 and 6.1.1.4'
P P 0.1023 0.0942 'International Tables Vol C Tables 4.2.6.8 and 6.1.1.4'

loop_
_geom_angle_atom_site_label_1
_geom_angle_atom_site_label_2
_geom_angle_atom_site_label_3
_geom_angle
C1 N1 C5 123.93(14)
C1 N1 H1 118.0
C5 N1 H1 118.0
C1 N2 H1N2 110.8(18)
C1 N2 H2N2 120.4(18)
H1N2 N2 H2N2 128(3)
C5 N3 H1N3 117.6(14)
C5 N3 H2N3 116.4(15)
H1N3 N3 H2N3 120(2)
N2 C1 N1 115.83(16)
N2 C1 C2 126.02(16)
N1 C1 C2 118.14(17)
C3 C2 C1 118.83(16)
C3 C2 H3C 120.6
C1 C2 H3C 120.6
C4 C3 C2 122.54(17)
C4 C3 H4A 118.7
C2 C3 H4A 118.7
C3 C4 C5 118.03(17)
C3 C4 H5A 121.0
C5 C4 H5A 121.0
N3 C5 N1 116.91(13)
N3 C5 C4 124.57(15)
N1 C5 C4 118.52(14)
O4 P1 O2 115.15(6)
O4 P1 O3 110.88(6)
O2 P1 O3 107.55(7)
O4 P1 O1 106.11(7)
O2 P1 O1 110.22(6)
O3 P1 O1 106.64(8)
P1 O1 H1A 109.5
P1 O3 H3 109.5

loop_
_geom_bond_atom_site_label_1
_geom_bond_atom_site_label_2
_geom_bond_distance
N1 C1 1.3586(18)
N1 C5 1.3601(19)
N1 H1 0.8600
N2 C1 1.350(3)
N2 H1N2 0.822(18)
N2 H2N2 0.848(19)
N3 C5 1.336(2)
N3 H1N3 0.874(17)
N3 H2N3 0.852(17)
C1 C2 1.379(3)
C2 C3 1.378(3)
C2 H3C 0.9300
C3 C4 1.375(3)
C3 H4A 0.9300
C4 C5 1.389(2)
C4 H5A 0.9300
P1 O4 1.5028(10)
P1 O2 1.5050(10)
P1 O3 1.5584(12)
P1 O1 1.5608(12)
O1 H1A 0.8200
O3 H3 0.8200

loop_
_geom_hbond_atom_site_label_D
_geom_hbond_atom_site_label_H
_geom_hbond_atom_site_label_A
_geom_hbond_site_symmetry_A
_geom_hbond_distance_DH
_geom_hbond_distance_HA
_geom_hbond_distance_DA
_geom_hbond_angle_DHA
N1 H1 O2 1_655 0.86 1.90 2.7515(17) 169.5
N2 H2N2 O2 1_655 0.848(19) 2.58(2) 3.241(2) 136(2)
N3 H1N3 O4 1_655 0.874(17) 2.049(17) 2.9078(19) 167.2(19)
N2 H1N2 O1 1_665 0.822(18) 2.40(2) 3.0734(19) 139(2)
N2 H1N2 O4 1_665 0.822(18) 2.56(2) 3.342(2) 159(2)
O1 H1A O2 2_646 0.82 1.76 2.5705(15) 169.1
O3 H3 O4 2_645 0.82 1.73 2.5334(15) 167.1
N3 H2N3 O3 . 0.852(17) 2.106(17) 2.9574(18) 178(2)

loop_
_geom_torsion_atom_site_label_1
_geom_torsion_atom_site_label_2
_geom_torsion_atom_site_label_3
_geom_torsion_atom_site_label_4
_geom_torsion
C5 N1 C1 N2 -178.37(15)
C5 N1 C1 C2 1.1(2)
N2 C1 C2 C3 179.19(19)
N1 C1 C2 C3 -0.2(3)
C1 C2 C3 C4 -0.3(3)
C2 C3 C4 C5 0.0(3)
C1 N1 C5 N3 179.29(15)
C1 N1 C5 C4 -1.4(2)
C3 C4 C5 N3 -179.93(17)
C3 C4 C5 N1 0.8(2)

loop_
_cod_related_entry_id
_cod_related_entry_database
_cod_related_entry_code
1 ChemSpider 30658139
